data_4088212
loop_
_publ_author_name
'Kosanovich, Alex J.'
'Reibenspies, Joseph H.'
'Ozerov, Oleg V.'

_publ_section_title
;
 Complexes of High-Valent Rhenium Supported by the PCP Pincer
;
_journal_issue 4
_journal_name_full Organometallics
_journal_page_first 513
_journal_paper_doi 10.1021/acs.organomet.5b00935
_journal_volume 35
_journal_year 2016
_chemical_formula_moiety 'C20 H35 Cl2 O P2 Re, 1(C7 H8)'
_chemical_formula_sum 'C27 H43 Cl2 O P2 Re'
_chemical_formula_weight 702.65
_space_group_crystal_system monoclinic
_space_group_IT_number 14
_space_group_name_Hall '-P 2ybc'
_space_group_name_H-M_alt 'P 1 21/c 1'
_atom_sites_solution_hydrogens geom
_atom_sites_solution_primary direct
_audit_creation_date 2015-11-09
_audit_creation_method
;
Olex2 1.2
(compiled 2015.09.30 svn.r3233 for OlexSys, GUI svn.r5103)
;
_cell_angle_alpha 90
_cell_angle_beta 93.516(7)
_cell_angle_gamma 90
_cell_formula_units_Z 4
_cell_length_a 7.9196(10)
_cell_length_b 14.426(2)
_cell_length_c 25.637(4)
_cell_measurement_reflns_used 9791
_cell_measurement_temperature 110
_cell_measurement_theta_max 33.575
_cell_measurement_theta_min 2.576
_cell_volume 2923.5(7)
_computing_cell_refinement 'SAINT v8.34A (Bruker, 2013)'
_computing_data_reduction 'SAINT v8.34A (Bruker, 2013)'
_computing_molecular_graphics 'Olex2 (Dolomanov et al., 2009)'
_computing_publication_material 'Olex2 (Dolomanov et al., 2009)'
_computing_structure_refinement 'ShelXL (Sheldrick, 2015)'
_computing_structure_solution 'ShelXT (Sheldrick, 2015)'
_diffrn_ambient_temperature 110.0
_diffrn_detector_area_resol_mean 8
_diffrn_measured_fraction_theta_full 1.000
_diffrn_measured_fraction_theta_max 0.962
_diffrn_measurement_device_type 'Bruker APEX-II CCD'
_diffrn_measurement_method '\w and \f scans'
_diffrn_radiation_monochromator graphite
_diffrn_radiation_type MoK\a
_diffrn_radiation_wavelength 0.71073
_diffrn_reflns_av_R_equivalents 0.0637
_diffrn_reflns_av_unetI/netI 0.0452
_diffrn_reflns_Laue_measured_fraction_full 1.000
_diffrn_reflns_Laue_measured_fraction_max 0.962
_diffrn_reflns_limit_h_max 12
_diffrn_reflns_limit_h_min -12
_diffrn_reflns_limit_k_max 23
_diffrn_reflns_limit_k_min -22
_diffrn_reflns_limit_l_max 41
_diffrn_reflns_limit_l_min -39
_diffrn_reflns_number 116313
_diffrn_reflns_point_group_measured_fraction_full 1.000
_diffrn_reflns_point_group_measured_fraction_max 0.962
_diffrn_reflns_theta_full 25.242
_diffrn_reflns_theta_max 34.858
_diffrn_reflns_theta_min 1.620
_diffrn_source 'sealed tube'
_diffrn_standards_number 0
_exptl_absorpt_coefficient_mu 4.467
_exptl_absorpt_correction_T_max 0.7468
_exptl_absorpt_correction_T_min 0.4420
_exptl_absorpt_correction_type multi-scan
_exptl_absorpt_process_details
;
SADABS-2014/4 (Bruker,2014/4) was used for absorption correction.
wR2(int) was 0.1235 before and 0.0655 after correction.
The Ratio of minimum to maximum transmission is 0.5919.
The \l/2 correction factor is 0.00150.
;
_exptl_crystal_colour green
_exptl_crystal_colour_primary green
_exptl_crystal_density_diffrn 1.596
_exptl_crystal_description plate
_exptl_crystal_F_000 1408
_exptl_crystal_size_max 0.367
_exptl_crystal_size_mid 0.161
_exptl_crystal_size_min 0.086
_refine_diff_density_max 1.786
_refine_diff_density_min -2.382
_refine_diff_density_rms 0.198
_refine_ls_extinction_method none
_refine_ls_goodness_of_fit_ref 1.097
_refine_ls_hydrogen_treatment constr
_refine_ls_matrix_type full
_refine_ls_number_parameters 372
_refine_ls_number_reflns 12258
_refine_ls_number_restraints 105
_refine_ls_restrained_S_all 1.094
_refine_ls_R_factor_all 0.0573
_refine_ls_R_factor_gt 0.0356
_refine_ls_shift/su_max 0.002
_refine_ls_shift/su_mean 0.000
_refine_ls_structure_factor_coef Fsqd
_refine_ls_weighting_details 'w=1/[\s^2^(Fo^2^)+(0.0125P)^2^+6.0635P] where P=(Fo^2^+2Fc^2^)/3'
_refine_ls_weighting_scheme calc
_refine_ls_wR_factor_gt 0.0606
_refine_ls_wR_factor_ref 0.0666
_reflns_Friedel_coverage 0.000
_reflns_number_gt 9522
_reflns_number_total 12258
_reflns_threshold_expression 'I > 2\s(I)'
_cod_data_source_file om5b00935_si_002.cif
_cod_data_source_block reocl
_cod_database_code 4088212
_shelx_space_group_comment
;
The symmetry employed for this shelxl refinement is uniquely defined
by the following loop, which should always be used as a source of
symmetry information in preference to the above space-group names.
They are only intended as comments.
;
_shelx_estimated_absorpt_t_max 0.700
_shelx_estimated_absorpt_t_min 0.291
_olex2_refinement_description
;
1. Fixed Uiso
 At 1.2 times of:
  All C(H) groups, All C(H,H) groups
 At 1.5 times of:
  All C(H,H,H) groups
2. Rigid body (RIGU) restrains
 C21, C22, C23, C24, C25, C26, C27, C21A, C22A, C23A, C24A, C25A, C26A, C27A
 with sigma for 1-2 distances of 0.005 and sigma for 1-3 distances of 0.005
3. Same fragment restrains
{C21, C22, C23, C24, C25, C26, C27} sigma for 1-2: 0.005, 1-3: 0.04
as
{C21A, C22A, C23A, C24A, C25A, C26A, C27A}
4. Others
 Sof(C21A)=Sof(C22A)=Sof(H22A)=Sof(C23A)=Sof(H23A)=Sof(C24A)=Sof(H24A)=
 Sof(C25A)=Sof(H25A)=Sof(C26A)=Sof(H26A)=Sof(C27A)=Sof(H27D)=Sof(H27E)=
 Sof(H27F)=1-FVAR(1)
 Sof(C21)=Sof(C22)=Sof(H22)=Sof(C23)=Sof(H23)=Sof(C24)=Sof(H24)=Sof(C25)=
 Sof(H25)=Sof(C26)=Sof(H26)=Sof(C27)=Sof(H27A)=Sof(H27B)=Sof(H27C)=FVAR(1)
5.a Ternary CH refined with riding coordinates:
 C1(H1), C12(H12), C15(H15), C18(H18)
5.b Secondary CH2 refined with riding coordinates:
 C4(H4A,H4B), C11(H11A,H11B)
5.c Aromatic/amide H refined with riding coordinates:
 C8(H8), C9(H9), C10(H10), C22(H22), C23(H23), C24(H24), C25(H25), C26(H26),
 C22A(H22A), C23A(H23A), C24A(H24A), C25A(H25A), C26A(H26A)
5.d Idealised Me refined as rotating group:
 C2(H2A,H2B,H2C), C3(H3A,H3B,H3C), C13(H13A,H13B,H13C), C14(H14A,H14B,H14C),
 C16(H16A,H16B,H16C), C17(H17A,H17B,H17C), C19(H19A,H19B,H19C), C20(H20A,H20B,
 H20C), C27(H27A,H27B,H27C), C27A(H27D,H27E,H27F)
;
_shelx_shelxl_version_number 2014/7
_olex2_submission_special_instructions 'No special instructions were received'

loop_
_space_group_symop_operation_xyz
'x, y, z'
'-x, y+1/2, -z+1/2'
'-x, -y, -z'
'x, -y-1/2, z-1/2'

loop_
_atom_site_label
_atom_site_type_symbol
_atom_site_fract_x
_atom_site_fract_y
_atom_site_fract_z
_atom_site_U_iso_or_equiv
_atom_site_adp_type
_atom_site_occupancy
_atom_site_site_symmetry_order
_atom_site_calc_flag
_atom_site_refinement_flags_posn
_atom_site_refinement_flags_adp
_atom_site_refinement_flags_occupancy
_atom_site_disorder_assembly
_atom_site_disorder_group
Re1 Re 0.60754(2) 0.73086(2) 0.14728(2) 0.01522(3) Uani 1 1 d . . . . .
Cl1 Cl 0.41032(9) 0.64011(5) 0.19699(3) 0.02399(15) Uani 1 1 d . . . . .
Cl2 Cl 0.39440(8) 0.70232(5) 0.07327(3) 0.02058(13) Uani 1 1 d . . . . .
P1 P 0.45862(8) 0.87781(5) 0.14440(3) 0.01713(14) Uani 1 1 d . . . . .
P2 P 0.76616(8) 0.59718(5) 0.11570(3) 0.01703(14) Uani 1 1 d . . . . .
O1 O 0.7458(3) 0.75381(14) 0.19860(8) 0.0218(4) Uani 1 1 d . . . . .
C1 C 0.5330(3) 0.9555(2) 0.19821(12) 0.0208(6) Uani 1 1 d . . . . .
H1 H 0.4625 1.0130 0.1957 0.025 Uiso 1 1 calc R . . . .
C2 C 0.7170(3) 0.9841(2) 0.19392(14) 0.0254(6) Uani 1 1 d . . . . .
H2A H 0.7476 1.0310 0.2205 0.038 Uiso 1 1 calc GR . . . .
H2B H 0.7314 1.0099 0.1591 0.038 Uiso 1 1 calc GR . . . .
H2C H 0.7902 0.9297 0.1994 0.038 Uiso 1 1 calc GR . . . .
C3 C 0.5094(4) 0.9116(3) 0.25168(13) 0.0313(7) Uani 1 1 d . . . . .
H3A H 0.5855 0.8583 0.2567 0.047 Uiso 1 1 calc GR . . . .
H3B H 0.3920 0.8908 0.2533 0.047 Uiso 1 1 calc GR . . . .
H3C H 0.5355 0.9574 0.2792 0.047 Uiso 1 1 calc GR . . . .
C4 C 0.5261(4) 0.9291(2) 0.08398(12) 0.0220(6) Uani 1 1 d . . . . .
H4A H 0.4350 0.9220 0.0561 0.026 Uiso 1 1 calc R . . . .
H4B H 0.5468 0.9962 0.0894 0.026 Uiso 1 1 calc R . . . .
C5 C 0.6866(3) 0.8832(2) 0.06697(11) 0.0194(5) Uani 1 1 d . . . . .
C6 C 0.7364(3) 0.7961(2) 0.08741(11) 0.0176(5) Uani 1 1 d . . . . .
C7 C 0.8779(3) 0.7523(2) 0.06654(11) 0.0187(6) Uani 1 1 d . . . . .
C8 C 0.9640(3) 0.7954(2) 0.02727(12) 0.0234(6) Uani 1 1 d . . . . .
H8 H 1.0569 0.7648 0.0130 0.028 Uiso 1 1 calc R . . . .
C9 C 0.9157(4) 0.8818(2) 0.00905(12) 0.0256(6) Uani 1 1 d . . . . .
H9 H 0.9767 0.9111 -0.0171 0.031 Uiso 1 1 calc R . . . .
C10 C 0.7778(4) 0.9263(2) 0.02885(12) 0.0240(6) Uani 1 1 d . . . . .
H10 H 0.7455 0.9861 0.0164 0.029 Uiso 1 1 calc R . . . .
C11 C 0.9399(3) 0.6606(2) 0.08826(12) 0.0211(6) Uani 1 1 d . . . . .
H11A H 1.0311 0.6711 0.1158 0.025 Uiso 1 1 calc R . . . .
H11B H 0.9871 0.6234 0.0601 0.025 Uiso 1 1 calc R . . . .
C12 C 0.8646(4) 0.5172(2) 0.16522(13) 0.0256(6) Uani 1 1 d . . . . .
H12 H 0.7863 0.4633 0.1679 0.031 Uiso 1 1 calc R . . . .
C13 C 1.0358(4) 0.4785(3) 0.14960(16) 0.0362(8) Uani 1 1 d . . . . .
H13A H 1.1201 0.5283 0.1509 0.054 Uiso 1 1 calc GR . . . .
H13B H 1.0231 0.4534 0.1141 0.054 Uiso 1 1 calc GR . . . .
H13C H 1.0731 0.4291 0.1739 0.054 Uiso 1 1 calc GR . . . .
C14 C 0.8860(4) 0.5613(3) 0.21938(13) 0.0331(8) Uani 1 1 d . . . . .
H14A H 0.9365 0.5162 0.2443 0.050 Uiso 1 1 calc GR . . . .
H14B H 0.7752 0.5805 0.2306 0.050 Uiso 1 1 calc GR . . . .
H14C H 0.9600 0.6156 0.2180 0.050 Uiso 1 1 calc GR . . . .
C15 C 0.6591(3) 0.5260(2) 0.06410(12) 0.0218(6) Uani 1 1 d . . . . .
H15 H 0.6049 0.5698 0.0379 0.026 Uiso 1 1 calc R . . . .
C16 C 0.5159(4) 0.4708(2) 0.08704(14) 0.0299(7) Uani 1 1 d . . . . .
H16A H 0.4444 0.4432 0.0586 0.045 Uiso 1 1 calc GR . . . .
H16B H 0.4476 0.5123 0.1075 0.045 Uiso 1 1 calc GR . . . .
H16C H 0.5641 0.4217 0.1097 0.045 Uiso 1 1 calc GR . . . .
C17 C 0.7747(4) 0.4626(3) 0.03446(16) 0.0373(9) Uani 1 1 d . . . . .
H17A H 0.8260 0.4163 0.0585 0.056 Uiso 1 1 calc GR . . . .
H17B H 0.8639 0.4997 0.0197 0.056 Uiso 1 1 calc GR . . . .
H17C H 0.7083 0.4312 0.0062 0.056 Uiso 1 1 calc GR . . . .
C18 C 0.2266(3) 0.8846(2) 0.13718(13) 0.0245(6) Uani 1 1 d . . . . .
H18 H 0.1925 0.8487 0.1049 0.029 Uiso 1 1 calc R . . . .
C19 C 0.1374(4) 0.8389(3) 0.18091(16) 0.0338(8) Uani 1 1 d . . . . .
H19A H 0.1482 0.8780 0.2122 0.051 Uiso 1 1 calc GR . . . .
H19B H 0.1888 0.7783 0.1887 0.051 Uiso 1 1 calc GR . . . .
H19C H 0.0174 0.8307 0.1702 0.051 Uiso 1 1 calc GR . . . .
C20 C 0.1627(4) 0.9830(2) 0.12721(15) 0.0305(7) Uani 1 1 d . . . . .
H20A H 0.0410 0.9816 0.1176 0.046 Uiso 1 1 calc GR . . . .
H20B H 0.2224 1.0106 0.0987 0.046 Uiso 1 1 calc GR . . . .
H20C H 0.1835 1.0202 0.1589 0.046 Uiso 1 1 calc GR . . . .
C21 C 0.7065(9) 0.2145(6) 0.1246(3) 0.0417(17) Uani 0.656(10) 1 d D U P A -1
C22 C 0.6437(13) 0.2150(9) 0.0726(4) 0.047(2) Uani 0.656(10) 1 d D U P A -1
H22 H 0.7199 0.2136 0.0454 0.057 Uiso 0.656(10) 1 calc R . P A -1
C23 C 0.4737(13) 0.2176(8) 0.0605(3) 0.045(2) Uani 0.656(10) 1 d D U P A -1
H23 H 0.4325 0.2184 0.0249 0.053 Uiso 0.656(10) 1 calc R . P A -1
C24 C 0.3600(10) 0.2189(5) 0.0998(3) 0.0480(19) Uani 0.656(10) 1 d D U P A -1
H24 H 0.2417 0.2207 0.0911 0.058 Uiso 0.656(10) 1 calc R . P A -1
C25 C 0.4198(10) 0.2178(7) 0.1515(3) 0.0436(19) Uani 0.656(10) 1 d D U P A -1
H25 H 0.3432 0.2173 0.1786 0.052 Uiso 0.656(10) 1 calc R . P A -1
C26 C 0.5923(10) 0.217(3) 0.1635(3) 0.041(3) Uani 0.656(10) 1 d D U P A -1
H26 H 0.6336 0.2186 0.1990 0.049 Uiso 0.656(10) 1 calc R . P A -1
C27 C 0.8903(9) 0.2127(6) 0.1366(5) 0.073(3) Uani 0.656(10) 1 d D U P A -1
H27A H 0.9344 0.1511 0.1289 0.109 Uiso 0.656(10) 1 calc GR . P A -1
H27B H 0.9146 0.2268 0.1737 0.109 Uiso 0.656(10) 1 calc GR . P A -1
H27C H 0.9446 0.2591 0.1153 0.109 Uiso 0.656(10) 1 calc GR . P A -1
C21A C 0.7378(16) 0.2156(11) 0.1459(5) 0.043(3) Uani 0.344(10) 1 d D U P A -2
C22A C 0.755(2) 0.2100(9) 0.0921(5) 0.049(3) Uani 0.344(10) 1 d D U P A -2
H22A H 0.8635 0.2073 0.0786 0.059 Uiso 0.344(10) 1 calc R . P A -2
C23A C 0.613(2) 0.209(2) 0.0592(7) 0.059(5) Uani 0.344(10) 1 d D U P A -2
H23A H 0.6262 0.2054 0.0227 0.071 Uiso 0.344(10) 1 calc R . P A -2
C24A C 0.449(3) 0.2114(16) 0.0762(7) 0.062(5) Uani 0.344(10) 1 d D U P A -2
H24A H 0.3529 0.2106 0.0523 0.075 Uiso 0.344(10) 1 calc R . P A -2
C25A C 0.433(2) 0.2154(13) 0.1294(7) 0.062(4) Uani 0.344(10) 1 d D U P A -2
H25A H 0.3243 0.2197 0.1428 0.074 Uiso 0.344(10) 1 calc R . P A -2
C26A C 0.5756(17) 0.213(5) 0.1634(6) 0.047(7) Uani 0.344(10) 1 d D U P A -2
H26A H 0.5620 0.2101 0.1999 0.057 Uiso 0.344(10) 1 calc R . P A -2
C27A C 0.8932(18) 0.2168(14) 0.1802(8) 0.074(5) Uani 0.344(10) 1 d D U P A -2
H27D H 0.9529 0.1577 0.1772 0.112 Uiso 0.344(10) 1 calc GR . P A -2
H27E H 0.8642 0.2260 0.2165 0.112 Uiso 0.344(10) 1 calc GR . P A -2
H27F H 0.9663 0.2676 0.1698 0.112 Uiso 0.344(10) 1 calc GR . P A -2

loop_
_atom_site_aniso_label
_atom_site_aniso_U_11
_atom_site_aniso_U_22
_atom_site_aniso_U_33
_atom_site_aniso_U_23
_atom_site_aniso_U_13
_atom_site_aniso_U_12
Re1 0.01504(4) 0.01486(5) 0.01585(5) 0.00030(5) 0.00160(3) -0.00142(4)
Cl1 0.0259(3) 0.0210(4) 0.0261(4) 0.0036(3) 0.0102(3) -0.0043(3)
Cl2 0.0176(3) 0.0218(3) 0.0219(3) -0.0049(3) -0.0027(2) 0.0004(2)
P1 0.0153(3) 0.0163(4) 0.0197(4) -0.0024(3) 0.0004(2) -0.0004(2)
P2 0.0154(3) 0.0151(3) 0.0206(4) 0.0002(3) 0.0009(2) -0.0009(2)
O1 0.0270(9) 0.0175(11) 0.0210(10) -0.0014(8) 0.0015(8) -0.0035(8)
C1 0.0187(11) 0.0161(14) 0.0274(15) -0.0062(12) 0.0005(10) -0.0016(10)
C2 0.0198(12) 0.0206(15) 0.0358(18) -0.0072(13) 0.0018(12) -0.0052(11)
C3 0.0370(16) 0.0330(19) 0.0242(16) -0.0087(14) 0.0044(13) -0.0044(14)
C4 0.0225(12) 0.0204(15) 0.0229(15) 0.0031(12) -0.0004(11) 0.0031(11)
C5 0.0202(11) 0.0186(14) 0.0192(14) 0.0007(11) 0.0004(10) -0.0011(10)
C6 0.0168(10) 0.0169(13) 0.0188(13) -0.0015(11) 0.0002(9) -0.0029(9)
C7 0.0179(10) 0.0191(15) 0.0192(13) 0.0015(10) 0.0030(9) -0.0031(9)
C8 0.0181(11) 0.0293(17) 0.0232(15) 0.0001(12) 0.0041(10) -0.0042(11)
C9 0.0261(13) 0.0290(17) 0.0222(15) 0.0068(13) 0.0047(11) -0.0063(12)
C10 0.0253(13) 0.0234(16) 0.0229(15) 0.0067(12) -0.0015(11) -0.0047(12)
C11 0.0149(10) 0.0187(14) 0.0301(16) 0.0006(12) 0.0042(10) 0.0006(10)
C12 0.0232(13) 0.0217(16) 0.0311(17) 0.0058(13) -0.0031(12) -0.0002(11)
C13 0.0278(15) 0.032(2) 0.047(2) 0.0013(17) -0.0063(15) 0.0096(14)
C14 0.0372(17) 0.035(2) 0.0264(17) 0.0120(15) -0.0055(14) 0.0069(15)
C15 0.0219(12) 0.0214(15) 0.0218(15) -0.0043(12) -0.0002(11) 0.0000(11)
C16 0.0280(14) 0.0233(17) 0.0380(19) -0.0036(14) -0.0016(13) -0.0057(12)
C17 0.0284(15) 0.039(2) 0.044(2) -0.0215(18) 0.0025(15) 0.0037(14)
C18 0.0156(11) 0.0222(15) 0.0350(18) -0.0077(13) -0.0024(11) 0.0024(10)
C19 0.0197(13) 0.0285(18) 0.054(2) -0.0034(17) 0.0054(14) -0.0012(12)
C20 0.0226(13) 0.0297(18) 0.039(2) -0.0033(15) -0.0023(13) 0.0068(13)
C21 0.059(4) 0.021(3) 0.047(4) -0.001(4) 0.014(3) -0.002(3)
C22 0.077(5) 0.025(4) 0.041(4) -0.002(4) 0.018(3) -0.018(4)
C23 0.077(5) 0.033(4) 0.025(3) -0.004(3) 0.014(3) -0.023(3)
C24 0.068(4) 0.039(4) 0.037(4) -0.003(3) 0.008(3) -0.021(3)
C25 0.070(4) 0.033(4) 0.029(3) -0.003(3) 0.014(3) -0.011(3)
C26 0.068(4) 0.026(9) 0.029(4) 0.000(4) 0.010(3) -0.002(4)
C27 0.063(4) 0.044(5) 0.111(9) 0.009(5) 0.004(4) 0.005(3)
C21A 0.080(8) 0.015(6) 0.034(6) 0.002(5) 0.003(5) -0.001(5)
C22A 0.085(8) 0.030(7) 0.034(6) 0.002(4) 0.007(5) -0.009(6)
C23A 0.099(10) 0.032(10) 0.044(8) 0.001(7) -0.016(6) -0.008(7)
C24A 0.094(10) 0.030(9) 0.061(10) 0.000(8) -0.011(7) -0.016(7)
C25A 0.089(9) 0.029(8) 0.066(9) 0.004(8) -0.007(7) -0.002(6)
C26A 0.079(8) 0.025(17) 0.039(9) 0.001(8) 0.007(6) 0.000(7)
C27A 0.083(9) 0.063(12) 0.075(10) 0.012(9) -0.016(7) -0.005(7)

loop_
_atom_type_symbol
_atom_type_description
_atom_type_scat_dispersion_real
_atom_type_scat_dispersion_imag
_atom_type_scat_source
C C 0.0033 0.0016 'International Tables Vol C Tables 4.2.6.8 and 6.1.1.4'
H H 0.0000 0.0000 'International Tables Vol C Tables 4.2.6.8 and 6.1.1.4'
Cl Cl 0.1484 0.1585 'International Tables Vol C Tables 4.2.6.8 and 6.1.1.4'
O O 0.0106 0.0060 'International Tables Vol C Tables 4.2.6.8 and 6.1.1.4'
P P 0.1023 0.0942 'International Tables Vol C Tables 4.2.6.8 and 6.1.1.4'
Re Re -1.0185 7.2310 'International Tables Vol C Tables 4.2.6.8 and 6.1.1.4'

loop_
_geom_angle_atom_site_label_1
_geom_angle_atom_site_label_2
_geom_angle_atom_site_label_3
_geom_angle
Cl1 Re1 Cl2 83.36(3)
Cl1 Re1 P2 96.12(3)
P1 Re1 Cl1 99.11(3)
P1 Re1 Cl2 79.40(2)
P1 Re1 P2 158.53(3)
P2 Re1 Cl2 87.47(2)
O1 Re1 Cl1 95.90(7)
O1 Re1 Cl2 177.34(7)
O1 Re1 P1 98.22(7)
O1 Re1 P2 95.16(7)
O1 Re1 C6 99.15(10)
C6 Re1 Cl1 164.78(8)
C6 Re1 Cl2 81.71(7)
C6 Re1 P1 81.04(8)
C6 Re1 P2 80.31(8)
C1 P1 Re1 112.08(10)
C4 P1 Re1 102.29(10)
C4 P1 C1 106.94(14)
C4 P1 C18 103.63(14)
C18 P1 Re1 122.08(11)
C18 P1 C1 108.31(14)
C11 P2 Re1 98.38(10)
C11 P2 C12 106.27(14)
C11 P2 C15 109.10(14)
C12 P2 Re1 117.64(11)
C15 P2 Re1 116.80(10)
C15 P2 C12 107.53(15)
P1 C1 H1 107.7
C2 C1 P1 111.9(2)
C2 C1 H1 107.7
C2 C1 C3 110.2(3)
C3 C1 P1 111.5(2)
C3 C1 H1 107.7
C1 C2 H2A 109.5
C1 C2 H2B 109.5
C1 C2 H2C 109.5
H2A C2 H2B 109.5
H2A C2 H2C 109.5
H2B C2 H2C 109.5
C1 C3 H3A 109.5
C1 C3 H3B 109.5
C1 C3 H3C 109.5
H3A C3 H3B 109.5
H3A C3 H3C 109.5
H3B C3 H3C 109.5
P1 C4 H4A 109.4
P1 C4 H4B 109.4
H4A C4 H4B 108.0
C5 C4 P1 111.1(2)
C5 C4 H4A 109.4
C5 C4 H4B 109.4
C6 C5 C4 120.2(3)
C10 C5 C4 118.9(3)
C10 C5 C6 120.8(3)
C5 C6 Re1 122.0(2)
C5 C6 C7 117.8(3)
C7 C6 Re1 120.2(2)
C6 C7 C11 119.9(2)
C8 C7 C6 120.4(3)
C8 C7 C11 119.6(3)
C7 C8 H8 119.7
C9 C8 C7 120.6(3)
C9 C8 H8 119.7
C8 C9 H9 119.9
C8 C9 C10 120.2(3)
C10 C9 H9 119.9
C5 C10 H10 119.9
C9 C10 C5 120.2(3)
C9 C10 H10 119.9
P2 C11 H11A 109.6
P2 C11 H11B 109.6
C7 C11 P2 110.20(18)
C7 C11 H11A 109.6
C7 C11 H11B 109.6
H11A C11 H11B 108.1
P2 C12 H12 107.2
C13 C12 P2 112.8(2)
C13 C12 H12 107.2
C14 C12 P2 112.5(2)
C14 C12 H12 107.2
C14 C12 C13 109.7(3)
C12 C13 H13A 109.5
C12 C13 H13B 109.5
C12 C13 H13C 109.5
H13A C13 H13B 109.5
H13A C13 H13C 109.5
H13B C13 H13C 109.5
C12 C14 H14A 109.5
C12 C14 H14B 109.5
C12 C14 H14C 109.5
H14A C14 H14B 109.5
H14A C14 H14C 109.5
H14B C14 H14C 109.5
P2 C15 H15 106.8
C16 C15 P2 109.5(2)
C16 C15 H15 106.8
C17 C15 P2 115.3(2)
C17 C15 H15 106.8
C17 C15 C16 111.1(3)
C15 C16 H16A 109.5
C15 C16 H16B 109.5
C15 C16 H16C 109.5
H16A C16 H16B 109.5
H16A C16 H16C 109.5
H16B C16 H16C 109.5
C15 C17 H17A 109.5
C15 C17 H17B 109.5
C15 C17 H17C 109.5
H17A C17 H17B 109.5
H17A C17 H17C 109.5
H17B C17 H17C 109.5
P1 C18 H18 105.9
C19 C18 P1 114.3(2)
C19 C18 H18 105.9
C19 C18 C20 111.4(3)
C20 C18 P1 112.7(2)
C20 C18 H18 105.9
C18 C19 H19A 109.5
C18 C19 H19B 109.5
C18 C19 H19C 109.5
H19A C19 H19B 109.5
H19A C19 H19C 109.5
H19B C19 H19C 109.5
C18 C20 H20A 109.5
C18 C20 H20B 109.5
C18 C20 H20C 109.5
H20A C20 H20B 109.5
H20A C20 H20C 109.5
H20B C20 H20C 109.5
C22 C21 C27 119.5(8)
C26 C21 C22 118.5(8)
C26 C21 C27 122.0(9)
C21 C22 H22 119.8
C23 C22 C21 120.5(8)
C23 C22 H22 119.8
C22 C23 H23 119.7
C22 C23 C24 120.6(8)
C24 C23 H23 119.7
C23 C24 H24 120.1
C25 C24 C23 119.7(8)
C25 C24 H24 120.1
C24 C25 H25 120.4
C24 C25 C26 119.3(7)
C26 C25 H25 120.4
C21 C26 H26 119.3
C25 C26 C21 121.4(8)
C25 C26 H26 119.3
C21 C27 H27A 109.5
C21 C27 H27B 109.5
C21 C27 H27C 109.5
H27A C27 H27B 109.5
H27A C27 H27C 109.5
H27B C27 H27C 109.5
C22A C21A C27A 117.7(13)
C26A C21A C22A 117.7(13)
C26A C21A C27A 124.4(13)
C21A C22A H22A 120.4
C23A C22A C21A 119.2(13)
C23A C22A H22A 120.4
C22A C23A H23A 118.2
C22A C23A C24A 123.5(17)
C24A C23A H23A 118.2
C23A C24A H24A 121.5
C25A C24A C23A 117.0(16)
C25A C24A H24A 121.5
C24A C25A H25A 119.9
C24A C25A C26A 120.2(16)
C26A C25A H25A 119.9
C21A C26A H26A 119.0
C25A C26A C21A 122.0(14)
C25A C26A H26A 119.0
C21A C27A H27D 109.5
C21A C27A H27E 109.5
C21A C27A H27F 109.5
H27D C27A H27E 109.5
H27D C27A H27F 109.5
H27E C27A H27F 109.5

loop_
_geom_bond_atom_site_label_1
_geom_bond_atom_site_label_2
_geom_bond_distance
Re1 Cl1 2.4539(7)
Re1 Cl2 2.4952(7)
Re1 P1 2.4248(8)
Re1 P2 2.4652(8)
Re1 O1 1.692(2)
Re1 C6 2.116(3)
P1 C1 1.846(3)
P1 C4 1.826(3)
P1 C18 1.838(3)
P2 C11 1.829(3)
P2 C12 1.852(3)
P2 C15 1.840(3)
C1 H1 1.0000
C1 C2 1.525(4)
C1 C3 1.532(5)
C2 H2A 0.9800
C2 H2B 0.9800
C2 H2C 0.9800
C3 H3A 0.9800
C3 H3B 0.9800
C3 H3C 0.9800
C4 H4A 0.9900
C4 H4B 0.9900
C4 C5 1.521(4)
C5 C6 1.408(4)
C5 C10 1.397(4)
C6 C7 1.419(4)
C7 C8 1.396(4)
C7 C11 1.506(4)
C8 H8 0.9500
C8 C9 1.378(5)
C9 H9 0.9500
C9 C10 1.388(4)
C10 H10 0.9500
C11 H11A 0.9900
C11 H11B 0.9900
C12 H12 1.0000
C12 C13 1.542(4)
C12 C14 1.527(5)
C13 H13A 0.9800
C13 H13B 0.9800
C13 H13C 0.9800
C14 H14A 0.9800
C14 H14B 0.9800
C14 H14C 0.9800
C15 H15 1.0000
C15 C16 1.532(4)
C15 C17 1.529(4)
C16 H16A 0.9800
C16 H16B 0.9800
C16 H16C 0.9800
C17 H17A 0.9800
C17 H17B 0.9800
C17 H17C 0.9800
C18 H18 1.0000
C18 C19 1.513(5)
C18 C20 1.524(4)
C19 H19A 0.9800
C19 H19B 0.9800
C19 H19C 0.9800
C20 H20A 0.9800
C20 H20B 0.9800
C20 H20C 0.9800
C21 C22 1.393(12)
C21 C26 1.387(8)
C21 C27 1.470(10)
C22 H22 0.9500
C22 C23 1.363(13)
C23 H23 0.9500
C23 C24 1.392(10)
C24 H24 0.9500
C24 C25 1.381(10)
C25 H25 0.9500
C25 C26 1.382(8)
C26 H26 0.9500
C27 H27A 0.9800
C27 H27B 0.9800
C27 H27C 0.9800
C21A C22A 1.395(12)
C21A C26A 1.387(9)
C21A C27A 1.469(10)
C22A H22A 0.9500
C22A C23A 1.363(14)
C23A H23A 0.9500
C23A C24A 1.392(11)
C24A H24A 0.9500
C24A C25A 1.379(11)
C25A H25A 0.9500
C25A C26A 1.382(9)
C26A H26A 0.9500
C27A H27D 0.9800
C27A H27E 0.9800
C27A H27F 0.9800

loop_
_geom_torsion_atom_site_label_1
_geom_torsion_atom_site_label_2
_geom_torsion_atom_site_label_3
_geom_torsion_atom_site_label_4
_geom_torsion
Re1 P1 C1 C2 64.7(2)
Re1 P1 C1 C3 -59.3(2)
Re1 P1 C4 C5 -18.9(2)
Re1 P1 C18 C19 61.0(3)
Re1 P1 C18 C20 -170.38(19)
Re1 P2 C11 C7 -33.2(2)
Re1 P2 C12 C13 -144.3(2)
Re1 P2 C12 C14 -19.6(3)
Re1 P2 C15 C16 -71.0(2)
Re1 P2 C15 C17 162.9(2)
Re1 C6 C7 C8 -179.6(2)
Re1 C6 C7 C11 -2.0(4)
P1 C4 C5 C6 17.8(4)
P1 C4 C5 C10 -165.6(2)
C1 P1 C4 C5 99.0(2)
C1 P1 C18 C19 -71.4(3)
C1 P1 C18 C20 57.2(3)
C4 P1 C1 C2 -46.6(3)
C4 P1 C1 C3 -170.6(2)
C4 P1 C18 C19 175.3(2)
C4 P1 C18 C20 -56.1(3)
C4 C5 C6 Re1 -6.0(4)
C4 C5 C6 C7 174.0(3)
C4 C5 C10 C9 -174.0(3)
C5 C6 C7 C8 0.4(4)
C5 C6 C7 C11 178.0(3)
C6 C5 C10 C9 2.6(5)
C6 C7 C8 C9 1.5(4)
C6 C7 C11 P2 27.0(3)
C7 C8 C9 C10 -1.4(5)
C8 C7 C11 P2 -155.4(2)
C8 C9 C10 C5 -0.6(5)
C10 C5 C6 Re1 177.6(2)
C10 C5 C6 C7 -2.4(4)
C11 P2 C12 C13 -35.3(3)
C11 P2 C12 C14 89.4(2)
C11 P2 C15 C16 178.7(2)
C11 P2 C15 C17 52.5(3)
C11 C7 C8 C9 -176.1(3)
C12 P2 C11 C7 -155.3(2)
C12 P2 C15 C16 63.8(2)
C12 P2 C15 C17 -62.3(3)
C15 P2 C11 C7 89.1(2)
C15 P2 C12 C13 81.4(3)
C15 P2 C12 C14 -153.9(2)
C18 P1 C1 C2 -157.7(2)
C18 P1 C1 C3 78.3(2)
C18 P1 C4 C5 -146.7(2)
C21 C22 C23 C24 -0.5(17)
C22 C21 C26 C25 2(4)
C22 C23 C24 C25 0.0(14)
C23 C24 C25 C26 1(2)
C24 C25 C26 C21 -2(4)
C26 C21 C22 C23 0(2)
C27 C21 C22 C23 -179.4(9)
C27 C21 C26 C25 -179.3(18)
C21A C22A C23A C24A -1(3)
C22A C21A C26A C25A -7(7)
C22A C23A C24A C25A 0(4)
C23A C24A C25A C26A -2(5)
C24A C25A C26A C21A 6(8)
C26A C21A C22A C23A 4(4)
C27A C21A C22A C23A 180(2)
C27A C21A C26A C25A 178(4)
